data_7017616
loop_
_publ_author_name
'Gao, Hui'
'Zhang, Xian-Ming'

_publ_section_title
;
 Three novel Bi(iii) complexes with in situ generated anilate ligands:
 unusual oxidation of cyclohexanedione to dihydroxy benzoquinone.
;
_journal_issue 5
_journal_name_full 'Dalton transactions (Cambridge, England : 2003)'
_journal_page_first 1562
_journal_page_last 1567
_journal_paper_doi 10.1039/c1dt11258a
_journal_volume 41
_journal_year 2012
_chemical_formula_sum 'C34 H38 Bi2 N4 O24'
_chemical_formula_weight 1304.64
_chemical_name_systematic
;
?
;
_space_group_IT_number 14
_symmetry_cell_setting monoclinic
_symmetry_space_group_name_Hall '-P 2yn'
_symmetry_space_group_name_H-M 'P 1 21/n 1'
_atom_sites_solution_hydrogens geom
_atom_sites_solution_primary direct
_atom_sites_solution_secondary difmap
_audit_creation_method SHELXL-97
_cell_angle_alpha 90.00
_cell_angle_beta 112.5330(10)
_cell_angle_gamma 90.00
_cell_formula_units_Z 2
_cell_length_a 10.1663(5)
_cell_length_b 20.7198(10)
_cell_length_c 11.3749(5)
_cell_measurement_reflns_used 3349
_cell_measurement_temperature 298(2)
_cell_measurement_theta_max 28.0
_cell_measurement_theta_min 2.4
_cell_volume 2213.13(18)
_computing_structure_refinement 'SHELXL-97 (Sheldrick, 1997)'
_computing_structure_solution 'SHELXS-97 (Sheldrick, 1990)'
_diffrn_ambient_temperature 298(2)
_diffrn_measured_fraction_theta_full 0.966
_diffrn_measured_fraction_theta_max 0.966
_diffrn_measurement_device_type 'Bruker APEX area-detector diffractometer'
_diffrn_measurement_method '\f and \w scan'
_diffrn_radiation_monochromator graphite
_diffrn_radiation_source 'fine-focus sealed tube'
_diffrn_radiation_type MoK\a
_diffrn_radiation_wavelength 0.71073
_diffrn_reflns_av_R_equivalents 0.0276
_diffrn_reflns_av_sigmaI/netI 0.0450
_diffrn_reflns_limit_h_max 12
_diffrn_reflns_limit_h_min -12
_diffrn_reflns_limit_k_max 26
_diffrn_reflns_limit_k_min -26
_diffrn_reflns_limit_l_max 14
_diffrn_reflns_limit_l_min -4
_diffrn_reflns_number 8865
_diffrn_reflns_theta_full 26.99
_diffrn_reflns_theta_max 26.99
_diffrn_reflns_theta_min 1.97
_diffrn_standards_decay_% no
_diffrn_standards_interval_count none
_diffrn_standards_interval_time none
_diffrn_standards_number none
_exptl_absorpt_coefficient_mu 8.031
_exptl_absorpt_correction_T_max 0.5659
_exptl_absorpt_correction_T_min 0.2120
_exptl_absorpt_correction_type empirical
_exptl_crystal_colour block
_exptl_crystal_density_diffrn 1.958
_exptl_crystal_density_method 'not measured'
_exptl_crystal_description 'dark red'
_exptl_crystal_F_000 1256
_exptl_crystal_size_max 0.28
_exptl_crystal_size_mid 0.28
_exptl_crystal_size_min 0.08
_refine_diff_density_max 1.938
_refine_diff_density_min -0.658
_refine_diff_density_rms 0.122
_refine_ls_extinction_method none
_refine_ls_goodness_of_fit_ref 1.021
_refine_ls_hydrogen_treatment constr
_refine_ls_matrix_type full
_refine_ls_number_parameters 289
_refine_ls_number_reflns 4661
_refine_ls_number_restraints 0
_refine_ls_restrained_S_all 1.021
_refine_ls_R_factor_all 0.0484
_refine_ls_R_factor_gt 0.0329
_refine_ls_shift/su_max 0.001
_refine_ls_shift/su_mean 0.000
_refine_ls_structure_factor_coef Fsqd
_refine_ls_weighting_details 'calc w=1/[\s^2^(Fo^2^)+(0.0358P)^2^+0.0000P] where P=(Fo^2^+2Fc^2^)/3'
_refine_ls_weighting_scheme calc
_refine_ls_wR_factor_gt 0.0717
_refine_ls_wR_factor_ref 0.0796
_reflns_number_gt 3588
_reflns_number_total 4661
_reflns_threshold_expression >2sigma(I)
_cod_data_source_file c1dt11258a.txt
_cod_data_source_block 3
_cod_depositor_comments
;
The following automatic conversions were performed:

'_exptl_absorpt_correction_type' value 'Empirical' changed to
'empirical' according to
/home/saulius/struct/CIF-dictionaries/cif_core.dic dictionary named
'cif_core.dic' version 2.4.1 from 2010-06-29.

Automatic conversion script
Id: cif_fix_values 1715 2011-07-08 13:25:40Z adriana 
;
_cod_original_sg_symbol_H-M P2(1)/n
_cod_database_code 7017616

loop_
_symmetry_equiv_pos_as_xyz
'x, y, z'
'-x+1/2, y+1/2, -z+1/2'
'-x, -y, -z'
'x-1/2, -y-1/2, z-1/2'

loop_
_atom_site_label
_atom_site_type_symbol
_atom_site_fract_x
_atom_site_fract_y
_atom_site_fract_z
_atom_site_U_iso_or_equiv
_atom_site_adp_type
_atom_site_occupancy
_atom_site_symmetry_multiplicity
_atom_site_calc_flag
_atom_site_refinement_flags
Bi1 Bi 0.46139(2) 0.903052(9) 0.187655(18) 0.03548(8) Uani 1 1 d .
O1 O 0.4605(4) 0.8046(2) 0.3155(4) 0.0529(11) Uani 1 1 d .
O2 O 0.6990(4) 0.85735(18) 0.3133(4) 0.0494(10) Uani 1 1 d .
O3 O 0.9632(4) 0.68728(19) 0.5609(4) 0.0477(10) Uani 1 1 d .
O4 O 0.7283(4) 0.63464(18) 0.5632(4) 0.0479(10) Uani 1 1 d .
O5 O 1.0397(8) 0.8463(4) 0.5206(8) 0.160(4) Uani 1 1 d .
O6 O 1.0185(5) 0.7880(3) 0.3550(5) 0.0828(15) Uani 1 1 d .
O7 O 0.3643(6) 0.6597(4) 0.3369(6) 0.128(3) Uani 1 1 d .
O8 O 0.4324(5) 0.6850(3) 0.5340(5) 0.0881(18) Uani 1 1 d .
O9 O 0.5918(6) 1.0044(3) 0.3020(6) 0.0929(18) Uani 1 1 d .
O10 O 0.2992(5) 0.9534(2) 0.2900(4) 0.0606(12) Uani 1 1 d .
O11 O 0.3960(4) 1.06569(18) -0.0776(4) 0.0474(10) Uani 1 1 d .
O12 O 0.3502(4) 0.98793(19) 0.0359(4) 0.0481(10) Uani 1 1 d .
C1 C 0.5821(5) 0.7148(3) 0.4340(5) 0.0408(13) Uani 1 1 d .
C2 C 0.5748(6) 0.7745(3) 0.3719(5) 0.0386(13) Uani 1 1 d .
C3 C 0.7129(6) 0.8058(3) 0.3737(5) 0.0394(13) Uani 1 1 d .
C4 C 0.8443(5) 0.7767(3) 0.4407(5) 0.0414(13) Uani 1 1 d .
C5 C 0.8502(5) 0.7177(3) 0.5028(5) 0.0372(12) Uani 1 1 d .
C6 C 0.7130(6) 0.6866(3) 0.5020(5) 0.0388(13) Uani 1 1 d .
C7 C 0.4482(7) 0.6831(3) 0.4281(7) 0.0511(16) Uani 1 1 d .
C8 C 0.9754(6) 0.8084(3) 0.4441(7) 0.0512(16) Uani 1 1 d .
C9 C 0.3084(8) 0.6534(5) 0.5421(8) 0.101(3) Uani 1 1 d .
H9A H 0.3100 0.6582 0.6266 0.151 Uiso 1 1 calc R
H9B H 0.3100 0.6083 0.5229 0.151 Uiso 1 1 calc R
H9C H 0.2233 0.6727 0.4821 0.151 Uiso 1 1 calc R
C10 C 1.1452(8) 0.8167(5) 0.3509(9) 0.109(3) Uani 1 1 d .
H10A H 1.1654 0.7981 0.2823 0.164 Uiso 1 1 calc R
H10B H 1.2237 0.8089 0.4299 0.164 Uiso 1 1 calc R
H10C H 1.1314 0.8624 0.3376 0.164 Uiso 1 1 calc R
C11 C 0.6309(13) 1.1313(6) 0.2534(10) 0.138(4) Uani 1 1 d .
H11A H 0.6737 1.0956 0.2275 0.206 Uiso 1 1 calc R
H11B H 0.7039 1.1602 0.3053 0.206 Uiso 1 1 calc R
H11C H 0.5682 1.1539 0.1794 0.206 Uiso 1 1 calc R
C12 C 0.4821(12) 1.1547(5) 0.3725(10) 0.148(5) Uani 1 1 d .
H12A H 0.4342 1.1334 0.4197 0.222 Uiso 1 1 calc R
H12B H 0.4139 1.1780 0.3027 0.222 Uiso 1 1 calc R
H12C H 0.5513 1.1843 0.4272 0.222 Uiso 1 1 calc R
C13 C 0.5390(9) 1.0473(4) 0.3436(9) 0.100(3) Uani 1 1 d .
C14 C 0.1500(10) 1.0184(7) 0.4115(8) 0.158(6) Uani 1 1 d .
H14A H 0.2465 1.0036 0.4517 0.238 Uiso 1 1 calc R
H14B H 0.0926 0.9985 0.4515 0.238 Uiso 1 1 calc R
H14C H 0.1473 1.0645 0.4200 0.238 Uiso 1 1 calc R
C15 C -0.0501(8) 1.0209(6) 0.2049(9) 0.123(4) Uani 1 1 d .
H15A H -0.0764 1.0071 0.1183 0.185 Uiso 1 1 calc R
H15B H -0.0575 1.0670 0.2073 0.185 Uiso 1 1 calc R
H15C H -0.1126 1.0015 0.2401 0.185 Uiso 1 1 calc R
C16 C 0.1746(8) 0.9719(3) 0.2311(7) 0.0672(19) Uani 1 1 d .
H16A H 0.1349 0.9634 0.1442 0.081 Uiso 1 1 calc R
C17 C 0.4266(5) 1.0157(3) -0.0119(5) 0.0397(13) Uani 1 1 d .
N1 N 0.5518(7) 1.1080(3) 0.3247(5) 0.077(2) Uani 1 1 d .
N2 N 0.0956(6) 1.0015(3) 0.2788(6) 0.0727(18) Uani 1 1 d .

loop_
_atom_site_aniso_label
_atom_site_aniso_U_11
_atom_site_aniso_U_22
_atom_site_aniso_U_33
_atom_site_aniso_U_23
_atom_site_aniso_U_13
_atom_site_aniso_U_12
Bi1 0.03300(13) 0.02947(12) 0.04489(13) 0.00118(9) 0.01594(9) 0.00047(9)
O1 0.037(2) 0.056(3) 0.069(3) 0.021(2) 0.024(2) 0.008(2)
O2 0.040(2) 0.042(2) 0.066(3) 0.019(2) 0.020(2) -0.0006(18)
O3 0.030(2) 0.051(2) 0.065(3) 0.018(2) 0.0214(19) 0.0073(18)
O4 0.039(2) 0.034(2) 0.071(3) 0.012(2) 0.022(2) -0.0015(17)
O5 0.119(6) 0.194(8) 0.206(8) -0.110(7) 0.105(6) -0.103(6)
O6 0.057(3) 0.091(4) 0.109(4) -0.018(3) 0.042(3) -0.028(3)
O7 0.079(4) 0.205(8) 0.099(5) -0.040(5) 0.036(4) -0.082(5)
O8 0.071(4) 0.121(5) 0.092(4) -0.022(3) 0.054(3) -0.050(3)
O9 0.070(3) 0.074(4) 0.121(5) -0.044(3) 0.022(3) -0.008(3)
O10 0.049(3) 0.068(3) 0.065(3) -0.012(2) 0.023(2) 0.005(2)
O11 0.040(2) 0.039(2) 0.072(3) 0.018(2) 0.031(2) 0.0120(18)
O12 0.033(2) 0.052(2) 0.065(3) 0.021(2) 0.024(2) 0.0076(18)
C1 0.032(3) 0.042(3) 0.052(3) 0.010(3) 0.020(3) 0.000(2)
C2 0.032(3) 0.045(3) 0.045(3) 0.004(3) 0.022(3) 0.003(2)
C3 0.033(3) 0.041(3) 0.049(3) 0.004(3) 0.021(3) -0.003(2)
C4 0.032(3) 0.035(3) 0.059(3) 0.010(3) 0.019(3) 0.003(2)
C5 0.033(3) 0.033(3) 0.049(3) -0.001(2) 0.020(3) -0.001(2)
C6 0.037(3) 0.036(3) 0.047(3) -0.002(2) 0.020(3) 0.000(2)
C7 0.036(4) 0.046(4) 0.070(4) 0.005(3) 0.020(3) -0.002(3)
C8 0.035(4) 0.045(4) 0.076(5) 0.003(3) 0.025(3) -0.001(3)
C9 0.064(5) 0.145(9) 0.109(7) 0.010(6) 0.050(5) -0.040(5)
C10 0.071(6) 0.148(9) 0.125(7) 0.001(7) 0.056(5) -0.051(6)
C11 0.181(12) 0.114(9) 0.123(9) -0.004(8) 0.064(9) -0.019(8)
C12 0.148(10) 0.113(9) 0.148(10) -0.054(8) 0.020(9) 0.043(8)
C13 0.109(8) 0.054(5) 0.114(7) -0.033(5) 0.016(6) -0.015(5)
C14 0.109(8) 0.274(17) 0.082(6) -0.069(8) 0.026(6) 0.048(9)
C15 0.060(6) 0.139(10) 0.146(9) -0.003(7) 0.010(6) 0.037(5)
C16 0.067(5) 0.078(5) 0.058(4) -0.009(4) 0.026(4) 0.000(4)
C17 0.036(3) 0.034(3) 0.047(3) -0.001(3) 0.014(3) -0.001(2)
N1 0.083(5) 0.069(5) 0.065(4) -0.018(3) 0.014(4) -0.005(3)
N2 0.050(4) 0.091(5) 0.077(4) -0.012(4) 0.025(3) 0.018(3)

loop_
_atom_type_symbol
_atom_type_description
_atom_type_scat_dispersion_real
_atom_type_scat_dispersion_imag
_atom_type_scat_source
C C 0.0033 0.0016 'International Tables Vol C Tables 4.2.6.8 and 6.1.1.4'
H H 0.0000 0.0000 'International Tables Vol C Tables 4.2.6.8 and 6.1.1.4'
N N 0.0061 0.0033 'International Tables Vol C Tables 4.2.6.8 and 6.1.1.4'
O O 0.0106 0.0060 'International Tables Vol C Tables 4.2.6.8 and 6.1.1.4'
Bi Bi -4.1077 10.2566 'International Tables Vol C Tables 4.2.6.8 and 6.1.1.4'

loop_
_geom_angle_atom_site_label_1
_geom_angle_atom_site_label_2
_geom_angle_atom_site_label_3
_geom_angle
_geom_angle_site_symmetry_1
_geom_angle_site_symmetry_3
O11 Bi1 O3 75.04(14) 3_675 4_575
O11 Bi1 O4 116.91(14) 3_675 4_575
O3 Bi1 O4 67.45(12) 4_575 4_575
O11 Bi1 O12 68.49(12) 3_675 .
O3 Bi1 O12 104.52(14) 4_575 .
O4 Bi1 O12 74.19(13) 4_575 .
O11 Bi1 O2 75.35(13) 3_675 .
O3 Bi1 O2 79.37(13) 4_575 .
O4 Bi1 O2 138.34(13) 4_575 .
O12 Bi1 O2 140.86(12) . .
O11 Bi1 O1 132.52(13) 3_675 .
O3 Bi1 O1 73.29(15) 4_575 .
O4 Bi1 O1 81.59(13) 4_575 .
O12 Bi1 O1 154.23(13) . .
O2 Bi1 O1 64.76(12) . .
O11 Bi1 O9 74.83(18) 3_675 .
O3 Bi1 O9 146.69(17) 4_575 .
O4 Bi1 O9 140.94(15) 4_575 .
O12 Bi1 O9 77.02(17) . .
O2 Bi1 O9 79.60(15) . .
O1 Bi1 O9 119.32(17) . .
O11 Bi1 O10 139.86(15) 3_675 .
O3 Bi1 O10 138.73(13) 4_575 .
O4 Bi1 O10 74.80(13) 4_575 .
O12 Bi1 O10 79.79(14) . .
O2 Bi1 O10 123.10(13) . .
O1 Bi1 O10 85.55(14) . .
O9 Bi1 O10 74.58(17) . .
C2 O1 Bi1 119.4(3) . .
C3 O2 Bi1 121.7(3) . .
C5 O3 Bi1 119.9(3) . 4_676
C6 O4 Bi1 119.6(3) . 4_676
C8 O6 C10 117.4(6) . .
C7 O8 C9 118.1(6) . .
C13 O9 Bi1 125.1(6) . .
C16 O10 Bi1 125.2(4) . .
C17 O11 Bi1 119.2(3) . 3_675
C17 O12 Bi1 116.6(3) . .
C6 C1 C2 120.2(5) . .
C6 C1 C7 120.3(5) . .
C2 C1 C7 119.4(5) . .
O1 C2 C1 123.4(5) . .
O1 C2 C3 117.3(5) . .
C1 C2 C3 119.3(5) . .
O2 C3 C4 123.6(5) . .
O2 C3 C2 116.3(5) . .
C4 C3 C2 120.1(5) . .
C3 C4 C5 120.0(5) . .
C3 C4 C8 119.2(5) . .
C5 C4 C8 120.8(5) . .
O3 C5 C4 123.8(5) . .
O3 C5 C6 116.2(5) . .
C4 C5 C6 120.0(5) . .
O4 C6 C1 123.9(5) . .
O4 C6 C5 115.8(5) . .
C1 C6 C5 120.2(5) . .
O7 C7 O8 122.7(7) . .
O7 C7 C1 124.6(7) . .
O8 C7 C1 112.7(6) . .
O5 C8 O6 122.1(7) . .
O5 C8 C4 124.2(7) . .
O6 C8 C4 113.6(6) . .
O8 C9 H9A 109.5 . .
O8 C9 H9B 109.5 . .
H9A C9 H9B 109.5 . .
O8 C9 H9C 109.5 . .
H9A C9 H9C 109.5 . .
H9B C9 H9C 109.5 . .
O6 C10 H10A 109.5 . .
O6 C10 H10B 109.5 . .
H10A C10 H10B 109.5 . .
O6 C10 H10C 109.5 . .
H10A C10 H10C 109.5 . .
H10B C10 H10C 109.5 . .
N1 C11 H11A 109.5 . .
N1 C11 H11B 109.5 . .
H11A C11 H11B 109.5 . .
N1 C11 H11C 109.5 . .
H11A C11 H11C 109.5 . .
H11B C11 H11C 109.5 . .
N1 C12 H12A 109.5 . .
N1 C12 H12B 109.5 . .
H12A C12 H12B 109.5 . .
N1 C12 H12C 109.5 . .
H12A C12 H12C 109.5 . .
H12B C12 H12C 109.5 . .
O9 C13 N1 123.8(11) . .
N2 C14 H14A 109.5 . .
N2 C14 H14B 109.5 . .
H14A C14 H14B 109.5 . .
N2 C14 H14C 109.5 . .
H14A C14 H14C 109.5 . .
H14B C14 H14C 109.5 . .
N2 C15 H15A 109.5 . .
N2 C15 H15B 109.5 . .
H15A C15 H15B 109.5 . .
N2 C15 H15C 109.5 . .
H15A C15 H15C 109.5 . .
H15B C15 H15C 109.5 . .
O10 C16 N2 126.2(7) . .
O10 C16 H16A 116.9 . .
N2 C16 H16A 116.9 . .
O11 C17 O12 126.3(5) . .
O11 C17 C17 117.1(6) . 3_675
O12 C17 C17 116.5(6) . 3_675
C13 N1 C12 120.1(10) . .
C13 N1 C11 122.6(9) . .
C12 N1 C11 117.2(9) . .
C16 N2 C14 120.6(6) . .
C16 N2 C15 123.5(7) . .
C14 N2 C15 115.9(7) . .

loop_
_geom_bond_atom_site_label_1
_geom_bond_atom_site_label_2
_geom_bond_distance
_geom_bond_site_symmetry_2
Bi1 O11 2.341(4) 3_675
Bi1 O3 2.367(4) 4_575
Bi1 O4 2.379(4) 4_575
Bi1 O12 2.419(4) .
Bi1 O2 2.476(4) .
Bi1 O1 2.507(4) .
Bi1 O9 2.557(5) .
Bi1 O10 2.576(4) .
O1 C2 1.256(6) .
O2 C3 1.248(6) .
O3 C5 1.253(6) .
O3 Bi1 2.367(4) 4_676
O4 C6 1.259(6) .
O4 Bi1 2.379(4) 4_676
O5 C8 1.169(8) .
O6 C8 1.319(8) .
O6 C10 1.436(8) .
O7 C7 1.166(7) .
O8 C7 1.276(8) .
O8 C9 1.456(8) .
O9 C13 1.224(10) .
O10 C16 1.245(7) .
O11 C17 1.244(6) .
O11 Bi1 2.341(4) 3_675
O12 C17 1.247(6) .
C1 C6 1.386(7) .
C1 C2 1.413(7) .
C1 C7 1.490(8) .
C2 C3 1.540(7) .
C3 C4 1.396(7) .
C4 C5 1.403(7) .
C4 C8 1.472(8) .
C5 C6 1.533(7) .
C9 H9A 0.9600 .
C9 H9B 0.9600 .
C9 H9C 0.9600 .
C10 H10A 0.9600 .
C10 H10B 0.9600 .
C10 H10C 0.9600 .
C11 N1 1.428(11) .
C11 H11A 0.9600 .
C11 H11B 0.9600 .
C11 H11C 0.9600 .
C12 N1 1.424(11) .
C12 H12A 0.9600 .
C12 H12B 0.9600 .
C12 H12C 0.9600 .
C13 N1 1.291(11) .
C14 N2 1.438(9) .
C14 H14A 0.9600 .
C14 H14B 0.9600 .
C14 H14C 0.9600 .
C15 N2 1.452(8) .
C15 H15A 0.9600 .
C15 H15B 0.9600 .
C15 H15C 0.9600 .
C16 N2 1.284(8) .
C16 H16A 0.9300 .
C17 C17 1.555(11) 3_675
